data_2200863
loop_
_publ_author_name
'Bond, Andrew D.'
'Davies, John E.'

_publ_section_title
;
 2,5-Lutidine
;
_journal_issue 3
_journal_name_full 'Acta Crystallographica Section E'
_journal_page_first o326
_journal_page_last o327
_journal_paper_doi 10.1107/S1600536802003380
_journal_volume 58
_journal_year 2002
_chemical_formula_iupac 'C7 H9 N'
_chemical_formula_moiety 'C7 H9 N'
_chemical_formula_sum 'C7 H9 N'
_chemical_formula_weight 107.15
_chemical_melting_point 258
_chemical_name_common 2,5-lutidine
_chemical_name_systematic 2,5-dimethylpyridine
_space_group_IT_number 2
_symmetry_cell_setting triclinic
_symmetry_space_group_name_Hall '-P 1'
_symmetry_space_group_name_H-M 'P -1'
_atom_sites_solution_hydrogens geom
_atom_sites_solution_primary direct
_atom_sites_solution_secondary difmap
_cell_angle_alpha 108.139(4)
_cell_angle_beta 92.399(4)
_cell_angle_gamma 96.743(5)
_cell_formula_units_Z 4
_cell_length_a 7.0991(4)
_cell_length_b 7.7279(5)
_cell_length_c 12.3900(9)
_cell_measurement_reflns_used 2259
_cell_measurement_temperature 150(2)
_cell_measurement_theta_max 22.46
_cell_measurement_theta_min 1.00
_cell_volume 639.26(7)
_computing_cell_refinement 'HKL SCALEPACK (Otwinowski & Minor, 1997)'
_computing_data_collection 'COLLECT (Nonius, 1998)'
_computing_data_reduction
;
HKL DENZO and SCALEPACK (Otwinowski & Minor, 1997)
;
_computing_molecular_graphics 'XP (Sheldrick, 1993) and CAMERON (Watkin et al., 1996)'
_computing_publication_material SHELXL97
_computing_structure_refinement 'SHELXL97 (Sheldrick, 1997)'
_computing_structure_solution 'SIR-92 (Altomare et al., 1994)'
_diffrn_ambient_temperature 150(2)
_diffrn_measured_fraction_theta_full .969
_diffrn_measured_fraction_theta_max .969
_diffrn_measurement_device_type 'Nonius KappaCCD'
_diffrn_measurement_method 'Thin-slice \w and \f scans'
_diffrn_radiation_source 'fine-focus sealed tube'
_diffrn_radiation_type MoK\a
_diffrn_radiation_wavelength .7107
_diffrn_reflns_av_R_equivalents .0303
_diffrn_reflns_av_sigmaI/netI .0596
_diffrn_reflns_limit_h_max 9
_diffrn_reflns_limit_h_min 0
_diffrn_reflns_limit_k_max 9
_diffrn_reflns_limit_k_min -9
_diffrn_reflns_limit_l_max 15
_diffrn_reflns_limit_l_min -15
_diffrn_reflns_number 4192
_diffrn_reflns_theta_full 27.46
_diffrn_reflns_theta_max 27.46
_diffrn_reflns_theta_min 3.74
_diffrn_standards_number 0
_exptl_absorpt_coefficient_mu .066
_exptl_absorpt_correction_type none
_exptl_crystal_colour colourless
_exptl_crystal_density_diffrn 1.113
_exptl_crystal_density_method 'not measured'
_exptl_crystal_description cylinder
_exptl_crystal_F_000 232
_exptl_crystal_size_rad .15
_refine_diff_density_max .143
_refine_diff_density_min -.132
_refine_ls_extinction_method none
_refine_ls_goodness_of_fit_ref 1.030
_refine_ls_hydrogen_treatment constr
_refine_ls_matrix_type full
_refine_ls_number_parameters 155
_refine_ls_number_reflns 2827
_refine_ls_number_restraints 0
_refine_ls_restrained_S_all 1.030
_refine_ls_R_factor_all .1055
_refine_ls_R_factor_gt .0543
_refine_ls_shift/su_max <0.001
_refine_ls_shift/su_mean .000
_refine_ls_structure_factor_coef Fsqd
_refine_ls_weighting_details 'calc w = 1/[\s^2^(Fo^2^)+(0.0487P)^2^+0.1043P] where P = (Fo^2^+2Fc^2^)/3'
_refine_ls_weighting_scheme calc
_refine_ls_wR_factor_gt .1240
_refine_ls_wR_factor_ref .1448
_reflns_number_gt 1643
_reflns_number_total 2827
_reflns_threshold_expression I>2\s(I)
_cod_data_source_file cf6153.cif
_cod_data_source_block I
_cod_database_code 2200863
_cod_database_fobs_code 2200863

loop_
_symmetry_equiv_pos_as_xyz
'x, y, z'
'-x, -y, -z'

loop_
_atom_site_label
_atom_site_fract_x
_atom_site_fract_y
_atom_site_fract_z
_atom_site_U_iso_or_equiv
_atom_site_adp_type
_atom_site_calc_flag
_atom_site_refinement_flags
_atom_site_occupancy
_atom_site_disorder_assembly
_atom_site_disorder_group
_atom_site_type_symbol
N1A .25742(19) .81270(19) .37067(12) .0456(4) Uani d . 1 . . N
C2A .4063(2) .7350(2) .32155(15) .0405(4) Uani d . 1 . . C
C3A .4134(2) .6780(2) .20418(15) .0423(4) Uani d . 1 . . C
H3A .5197 .6240 .1713 .053(2) Uiso calc R 1 . . H
C4A .2674(2) .6995(2) .13545(14) .0399(4) Uani d . 1 . . C
H4A .2726 .6605 .0551 .053(2) Uiso calc R 1 . . H
C5A .1135(2) .7775(2) .18304(14) .0393(4) Uani d . 1 . . C
C6A .1162(2) .8312(2) .30039(15) .0429(4) Uani d . 1 . . C
H6A .0106 .8851 .3342 .053(2) Uiso calc R 1 . . H
C7A .5634(2) .7155(3) .40036(16) .0541(5) Uani d . 1 . . C
H7AA .5118 .6406 .4460 .060(2) Uiso calc PR .768(18) . . H
H7AB .6188 .8374 .4510 .060(2) Uiso calc PR .768(18) . . H
H7AC .6620 .6558 .3555 .060(2) Uiso calc PR .768(18) . . H
H7AD .6833 .7820 .3890 .060(2) Uiso calc PR .232(18) . . H
H7AE .5762 .5851 .3839 .060(2) Uiso calc PR .232(18) . . H
H7AF .5331 .7667 .4795 .060(2) Uiso calc PR .232(18) . . H
C8A -.0512(2) .8010(3) .11044(16) .0562(5) Uani d . 1 . . C
H8AA -.0027 .8536 .0529 .060(2) Uiso calc PR .638(17) . . H
H8AB -.1309 .8836 .1587 .060(2) Uiso calc PR .638(17) . . H
H8AC -.1271 .6811 .0725 .060(2) Uiso calc PR .638(17) . . H
H8AD -.1712 .7585 .1365 .060(2) Uiso calc PR .362(17) . . H
H8AE -.0429 .7286 .0307 .060(2) Uiso calc PR .362(17) . . H
H8AF -.0467 .9311 .1169 .060(2) Uiso calc PR .362(17) . . H
N1B .26955(18) .69075(19) .84937(12) .0430(4) Uani d . 1 . . N
C2B .4229(2) .7806(2) .81909(13) .0358(4) Uani d . 1 . . C
C3B .4128(2) .8328(2) .72224(14) .0401(4) Uani d . 1 . . C
H3B .5225 .8950 .7022 .053(2) Uiso calc R 1 . . H
C4B .2446(2) .7952(2) .65465(14) .0380(4) Uani d . 1 . . C
H4B .2381 .8313 .5881 .053(2) Uiso calc R 1 . . H
C5B .0858(2) .7052(2) .68387(13) .0368(4) Uani d . 1 . . C
C6B .1067(2) .6566(2) .78164(14) .0409(4) Uani d . 1 . . C
H6B -.0019 .5943 .8027 .053(2) Uiso calc R 1 . . H
C7B .6037(2) .8188(2) .89500(15) .0510(5) Uani d . 1 . . C
H7BA .5774 .7867 .9640 .060(2) Uiso calc PR .593(18) . . H
H7BB .6540 .9495 .9161 .060(2) Uiso calc PR .593(18) . . H
H7BC .6975 .7449 .8544 .060(2) Uiso calc PR .593(18) . . H
H7BD .7086 .8674 .8591 .060(2) Uiso calc PR .407(18) . . H
H7BE .6319 .7046 .9069 .060(2) Uiso calc PR .407(18) . . H
H7BF .5885 .9092 .9686 .060(2) Uiso calc PR .407(18) . . H
C8B -.1029(2) .6634(2) .61414(15) .0520(5) Uani d . 1 . . C
H8BA -.0871 .6974 .5449 .060(2) Uiso calc PR .627(18) . . H
H8BB -.1952 .7338 .6590 .060(2) Uiso calc PR .627(18) . . H
H8BC -.1490 .5317 .5933 .060(2) Uiso calc PR .627(18) . . H
H8BD -.2005 .6112 .6532 .060(2) Uiso calc PR .373(18) . . H
H8BE -.0924 .5748 .5391 .060(2) Uiso calc PR .373(18) . . H
H8BF -.1385 .7769 .6048 .060(2) Uiso calc PR .373(18) . . H

loop_
_atom_site_aniso_label
_atom_site_aniso_U_11
_atom_site_aniso_U_22
_atom_site_aniso_U_33
_atom_site_aniso_U_12
_atom_site_aniso_U_13
_atom_site_aniso_U_23
N1A .0508(8) .0478(8) .0395(9) .0071(6) .0022(7) .0160(7)
C2A .0431(8) .0389(9) .0415(10) .0036(7) .0002(7) .0166(8)
C3A .0448(8) .0414(9) .0434(11) .0072(7) .0097(8) .0161(8)
C4A .0507(9) .0398(9) .0285(9) .0001(7) .0036(7) .0120(7)
C5A .0430(8) .0371(9) .0389(10) -.0004(7) -.0016(7) .0163(7)
C6A .0452(9) .0446(10) .0423(11) .0093(7) .0057(8) .0172(8)
C7A .0528(10) .0615(12) .0510(12) .0093(9) -.0058(9) .0229(10)
C8A .0534(10) .0613(12) .0542(13) .0063(9) -.0096(9) .0213(10)
N1B .0452(7) .0484(8) .0388(9) .0069(6) .0030(6) .0187(7)
C2B .0387(8) .0335(8) .0341(9) .0080(6) .0023(7) .0083(7)
C3B .0395(8) .0399(9) .0437(11) .0047(7) .0082(7) .0171(8)
C4B .0470(8) .0417(9) .0312(9) .0122(7) .0068(7) .0174(7)
C5B .0385(8) .0353(9) .0354(10) .0088(7) .0014(7) .0085(7)
C6B .0383(8) .0423(9) .0432(11) .0026(7) .0057(7) .0161(8)
C7B .0445(9) .0537(11) .0502(12) .0084(8) -.0061(8) .0106(9)
C8B .0452(9) .0546(11) .0509(12) .0111(8) -.0069(8) .0089(9)

loop_
_atom_type_symbol
_atom_type_description
_atom_type_scat_dispersion_real
_atom_type_scat_dispersion_imag
_atom_type_scat_source
C C .0033 .0016 'International Tables Vol C Tables 4.2.6.8 and 6.1.1.4'
H H .0000 .0000 'International Tables Vol C Tables 4.2.6.8 and 6.1.1.4'
N N .0061 .0033 'International Tables Vol C Tables 4.2.6.8 and 6.1.1.4'

loop_
_geom_angle_atom_site_label_1
_geom_angle_atom_site_label_2
_geom_angle_atom_site_label_3
_geom_angle
_geom_angle_publ_flag
C6A N1A C2A 116.96(15) no
N1A C2A C3A 121.25(15) no
N1A C2A C7A 116.68(16) no
C3A C2A C7A 122.06(15) no
C4A C3A C2A 120.14(15) no
C4A C3A H3A 119.9 no
C2A C3A H3A 119.9 no
C3A C4A C5A 119.91(16) no
C3A C4A H4A 120.0 no
C5A C4A H4A 120.0 no
C4A C5A C6A 116.77(15) no
C4A C5A C8A 121.58(16) no
C6A C5A C8A 121.65(15) no
N1A C6A C5A 124.96(15) no
N1A C6A H6A 117.5 no
C5A C6A H6A 117.5 no
C2A C7A H7AA 109.5 no
C2A C7A H7AB 109.5 no
H7AA C7A H7AB 109.5 no
C2A C7A H7AC 109.5 no
H7AA C7A H7AC 109.5 no
H7AB C7A H7AC 109.5 no
C2A C7A H7AD 109.5 no
C2A C7A H7AE 109.5 no
H7AD C7A H7AE 109.5 no
C2A C7A H7AF 109.5 no
H7AD C7A H7AF 109.5 no
H7AE C7A H7AF 109.5 no
C5A C8A H8AA 109.5 no
C5A C8A H8AB 109.5 no
H8AA C8A H8AB 109.5 no
C5A C8A H8AC 109.5 no
H8AA C8A H8AC 109.5 no
H8AB C8A H8AC 109.5 no
C5A C8A H8AD 109.5 no
C5A C8A H8AE 109.5 no
H8AD C8A H8AE 109.5 no
C5A C8A H8AF 109.5 no
H8AD C8A H8AF 109.5 no
H8AE C8A H8AF 109.5 no
C6B N1B C2B 117.02(15) no
N1B C2B C3B 121.16(13) no
N1B C2B C7B 116.79(15) no
C3B C2B C7B 122.05(15) no
C4B C3B C2B 120.38(15) no
C4B C3B H3B 119.8 no
C2B C3B H3B 119.8 no
C5B C4B C3B 119.72(16) no
C5B C4B H4B 120.1 no
C3B C4B H4B 120.1 no
C4B C5B C6B 116.69(14) no
C4B C5B C8B 121.98(16) no
C6B C5B C8B 121.33(15) no
N1B C6B C5B 125.02(15) no
N1B C6B H6B 117.5 no
C5B C6B H6B 117.5 no
C2B C7B H7BA 109.5 no
C2B C7B H7BB 109.5 no
H7BA C7B H7BB 109.5 no
C2B C7B H7BC 109.5 no
H7BA C7B H7BC 109.5 no
H7BB C7B H7BC 109.5 no
C2B C7B H7BD 109.5 no
C2B C7B H7BE 109.5 no
H7BD C7B H7BE 109.5 no
C2B C7B H7BF 109.5 no
H7BD C7B H7BF 109.5 no
H7BE C7B H7BF 109.5 no
C5B C8B H8BA 109.5 no
C5B C8B H8BB 109.5 no
H8BA C8B H8BB 109.5 no
C5B C8B H8BC 109.5 no
H8BA C8B H8BC 109.5 no
H8BB C8B H8BC 109.5 no
C5B C8B H8BD 109.5 no
C5B C8B H8BE 109.5 no
H8BD C8B H8BE 109.5 no
C5B C8B H8BF 109.5 no
H8BD C8B H8BF 109.5 no
H8BE C8B H8BF 109.5 no

loop_
_geom_bond_atom_site_label_1
_geom_bond_atom_site_label_2
_geom_bond_site_symmetry_2
_geom_bond_distance
_geom_bond_publ_flag
N1A C6A . 1.350(2) no
N1A C2A . 1.350(2) no
C2A C3A . 1.387(2) no
C2A C7A . 1.503(2) no
C3A C4A . 1.372(2) no
C3A H3A . .950 no
C4A C5A . 1.376(2) no
C4A H4A . .950 no
C5A C6A . 1.381(2) no
C5A C8A . 1.508(2) no
C6A H6A . .950 no
C7A H7AA . .980 no
C7A H7AB . .980 no
C7A H7AC . .980 no
C7A H7AD . .980 no
C7A H7AE . .980 no
C7A H7AF . .980 no
C8A H8AA . .980 no
C8A H8AB . .980 no
C8A H8AC . .980 no
C8A H8AD . .980 no
C8A H8AE . .980 no
C8A H8AF . .980 no
N1B C6B . 1.3489(19) no
N1B C2B . 1.352(2) no
C2B C3B . 1.382(2) no
C2B C7B . 1.5018(19) no
C3B C4B . 1.377(2) no
C3B H3B . .950 no
C4B C5B . 1.376(2) no
C4B H4B . .950 no
C5B C6B . 1.383(2) no
C5B C8B . 1.5074(19) no
C6B H6B . .950 no
C7B H7BA . .980 no
C7B H7BB . .980 no
C7B H7BC . .980 no
C7B H7BD . .980 no
C7B H7BE . .980 no
C7B H7BF . .980 no
C8B H8BA . .980 no
C8B H8BB . .980 no
C8B H8BC . .980 no
C8B H8BD . .980 no
C8B H8BE . .980 no
C8B H8BF . .980 no

loop_
_geom_hbond_atom_site_label_D
_geom_hbond_atom_site_label_H
_geom_hbond_atom_site_label_A
_geom_hbond_site_symmetry_A
_geom_hbond_distance_DH
_geom_hbond_distance_HA
_geom_hbond_distance_DA
_geom_hbond_angle_DHA
_geom_hbond_publ_flag
C4B H4B N1A . .95 2.66 3.567(2) 159.3 no
C4A H4A N1B 1_554 .95 2.63 3.525(2) 157.1 no

loop_
_geom_torsion_atom_site_label_1
_geom_torsion_atom_site_label_2
_geom_torsion_atom_site_label_3
_geom_torsion_atom_site_label_4
_geom_torsion
_geom_torsion_publ_flag
C6A N1A C2A C3A .4(2) no
C6A N1A C2A C7A 179.80(15) no
N1A C2A C3A C4A -.2(3) no
C7A C2A C3A C4A -179.60(16) no
C2A C3A C4A C5A -.1(2) no
C3A C4A C5A C6A .1(2) no
C3A C4A C5A C8A -179.07(15) no
C2A N1A C6A C5A -.3(3) no
C4A C5A C6A N1A .1(3) no
C8A C5A C6A N1A 179.26(16) no
C6B N1B C2B C3B -.7(2) no
C6B N1B C2B C7B 179.83(14) no
N1B C2B C3B C4B .5(2) no
C7B C2B C3B C4B 179.92(14) no
C2B C3B C4B C5B .0(2) no
C3B C4B C5B C6B -.3(2) no
C3B C4B C5B C8B 178.94(14) no
C2B N1B C6B C5B .5(2) no
C4B C5B C6B N1B .0(2) no
C8B C5B C6B N1B -179.19(14) no
